data_2207517
loop_
_publ_author_name
'Shi, Hao'

_publ_section_title
;(3<i>S</i>,5<i>R</i>,6<i>S</i>,7<i>S</i>,10<i>S</i>,11<i>R</i>,15<i>S</i>,18<i>R</i>,19<i>R</i>)-12,12-Dimethyl-2-methylene-1,17-dioxo-9,16-dioxapentacyclo[14.2.1.0^6,18^.0^7,11^.0^7,15^]nonadeca-5,10,19-triyl
 triacetate
;
_journal_coeditor_code DN6269
_journal_issue 12
_journal_name_full 'Acta Crystallographica Section E'
_journal_page_first o3966
_journal_page_last o3967
_journal_paper_doi 10.1107/S1600536805035099
_journal_volume 61
_journal_year 2005
_chemical_formula_iupac 'C26 H32 O10'
_chemical_formula_moiety 'C26 H32 O10'
_chemical_formula_sum 'C26 H32 O10'
_chemical_formula_weight 504.52
_chemical_name_systematic
;
(3S,5R,6S,7S,10S,11R,15S,18R,19R)-5,10,19-triacetoxy-12,12-
dimethyl-2-methylene-9,16-dioxapentacyclo
[14.2.1.0^6,18^.0^7,11^.0^7,15^]nonadecane-1,17-dione
;
_space_group_IT_number 19
_symmetry_cell_setting orthorhombic
_symmetry_space_group_name_Hall 'P 2ac 2ab'
_symmetry_space_group_name_H-M 'P 21 21 21'
_atom_sites_solution_hydrogens geom
_atom_sites_solution_primary direct
_atom_sites_solution_secondary difmap
_audit_creation_method SHELXL97
_cell_angle_alpha 90.00
_cell_angle_beta 90.00
_cell_angle_gamma 90.00
_cell_formula_units_Z 4
_cell_length_a 11.2682(7)
_cell_length_b 14.1695(9)
_cell_length_c 16.0841(10)
_cell_measurement_reflns_used 3033
_cell_measurement_temperature 293(2)
_cell_measurement_theta_max 42.638
_cell_measurement_theta_min 4.414
_cell_volume 2568.1(3)
_computing_cell_refinement 'SAINT (Bruker, 1999)'
_computing_data_collection 'SMART (Bruker, 1999)'
_computing_data_reduction SAINT
_computing_molecular_graphics 'ORTEP-3 for Windows (Farrugia, 1997)'
_computing_publication_material SHELXL97
_computing_structure_refinement 'SHELXL97 (Sheldrick, 1997)'
_computing_structure_solution 'SHELXS97 (Sheldrick, 1997)'
_diffrn_ambient_temperature 293(2)
_diffrn_measured_fraction_theta_full 0.998
_diffrn_measured_fraction_theta_max 0.998
_diffrn_measurement_device_type 'Bruker SMART CCD area-detector'
_diffrn_measurement_method '\f and \w'
_diffrn_radiation_monochromator graphite
_diffrn_radiation_source 'fine-focus sealed tube'
_diffrn_radiation_type MoK\a
_diffrn_radiation_wavelength 0.71073
_diffrn_reflns_av_R_equivalents 0.0503
_diffrn_reflns_av_sigmaI/netI 0.0447
_diffrn_reflns_limit_h_max 13
_diffrn_reflns_limit_h_min -14
_diffrn_reflns_limit_k_max 18
_diffrn_reflns_limit_k_min -17
_diffrn_reflns_limit_l_max 20
_diffrn_reflns_limit_l_min -14
_diffrn_reflns_number 15224
_diffrn_reflns_theta_full 26.99
_diffrn_reflns_theta_max 26.99
_diffrn_reflns_theta_min 1.92
_exptl_absorpt_coefficient_mu 0.100
_exptl_absorpt_correction_T_max 1.00000
_exptl_absorpt_correction_T_min 0.88961
_exptl_absorpt_correction_type multi-scan
_exptl_absorpt_process_details '(SADABS; Bruker, 1999)'
_exptl_crystal_colour colourless
_exptl_crystal_density_diffrn 1.305
_exptl_crystal_density_method 'not measured'
_exptl_crystal_description prism
_exptl_crystal_F_000 1072
_exptl_crystal_size_max 0.431
_exptl_crystal_size_mid 0.413
_exptl_crystal_size_min 0.219
_refine_diff_density_max 0.285
_refine_diff_density_min -0.132
_refine_ls_extinction_method none
_refine_ls_goodness_of_fit_ref 0.963
_refine_ls_hydrogen_treatment constr
_refine_ls_matrix_type full
_refine_ls_number_parameters 330
_refine_ls_number_reflns 3147
_refine_ls_number_restraints 0
_refine_ls_restrained_S_all 0.963
_refine_ls_R_factor_all 0.0648
_refine_ls_R_factor_gt 0.0455
_refine_ls_shift/su_max 0.0066
_refine_ls_shift/su_mean 0.006
_refine_ls_structure_factor_coef Fsqd
_refine_ls_weighting_details 'calc w = 1/[\s^2^(Fo^2^)+(0.0601P)^2^] where P=(Fo^2^+2Fc^2^)/3'
_refine_ls_weighting_scheme calc
_refine_ls_wR_factor_gt 0.1033
_refine_ls_wR_factor_ref 0.1105
_reflns_number_gt 2344
_reflns_number_total 3147
_reflns_threshold_expression I>2\s(I)
_cod_data_source_file dn6269.cif
_cod_data_source_block I
_cod_depositor_comments
;
The following automatic conversions were performed:
'_symmetry_cell_setting' value 'Orthorhombic' changed to 'orthorhombic'
according to '/home/saulius/struct/CIF-dictionaries/cif_core.dic'
dictionary named 'cif_core.dic' version 2.4.1 from 2010-06-29.

Automatic conversion script
Id: cif_fix_enum 1527 2010-12-29 10:47:43Z saulius 

The following automatic conversions were performed:

'_symmetry_cell_setting' value 'Orthorhombic' changed to
'orthorhombic' according to
/home/saulius/struct/CIF-dictionaries/cif_core.dic dictionary named
'cif_core.dic' version 2.4.1 from 2010-06-29.

Automatic conversion script
Id: cif_fix_values 1715 2011-07-08 13:25:40Z adriana 
;
_cod_database_code 2207517
_cod_database_fobs_code 2207517

loop_
_symmetry_equiv_pos_as_xyz
'x, y, z'
'-x+1/2, -y, z+1/2'
'-x, y+1/2, -z+1/2'
'x+1/2, -y+1/2, -z'

loop_
_atom_site_label
_atom_site_fract_x
_atom_site_fract_y
_atom_site_fract_z
_atom_site_U_iso_or_equiv
_atom_site_adp_type
_atom_site_calc_flag
_atom_site_refinement_flags
_atom_site_occupancy
_atom_site_type_symbol
O1 0.1275(3) 0.73768(16) 1.07306(15) 0.0720(8) Uani d . 1 O
O2 0.3204(2) 0.79539(19) 0.96216(18) 0.0763(8) Uani d . 1 O
O3 0.05553(19) 0.65018(12) 0.92298(13) 0.0438(5) Uani d . 1 O
O4 -0.0954(2) 0.59173(17) 0.84960(16) 0.0646(7) Uani d . 1 O
O5 -0.10123(18) 0.90968(13) 0.83914(12) 0.0388(5) Uani d . 1 O
O6 -0.1440(2) 1.0065(2) 0.73492(18) 0.0868(10) Uani d . 1 O
O7 0.1985(2) 1.10302(14) 0.86028(14) 0.0552(6) Uani d . 1 O
O8 0.2091(3) 1.25239(19) 0.82078(16) 0.0830(9) Uani d . 1 O
O9 0.2086(2) 1.09024(16) 1.00197(14) 0.0549(6) Uani d . 1 O
O16 0.0074(2) 0.85818(13) 1.07140(12) 0.0477(6) Uani d . 1 O
C1 0.2340(3) 0.7851(2) 0.9188(2) 0.0503(8) Uani d . 1 C
C2 0.2313(3) 0.7528(2) 0.8303(2) 0.0513(8) Uani d . 1 C
C3 0.1024(3) 0.7502(2) 0.80449(19) 0.0440(8) Uani d . 1 C
H3 0.0865 0.6955 0.7689 0.053 Uiso calc R 1 H
C4 0.0634(3) 0.8425(2) 0.76148(18) 0.0427(7) Uani d . 1 C
H4A 0.1287 0.8664 0.7283 0.051 Uiso calc R 1 H
H4B -0.0020 0.8289 0.7241 0.051 Uiso calc R 1 H
C5 0.0247(3) 0.91882(19) 0.82283(16) 0.0352(7) Uani d . 1 C
H5 0.0386 0.9805 0.7971 0.042 Uiso calc R 1 H
C6 0.0925(3) 0.91555(18) 0.90513(16) 0.0350(6) Uani d . 1 C
H6 0.1733 0.9360 0.8914 0.042 Uiso calc R 1 H
C7 0.0517(2) 0.98222(18) 0.97501(16) 0.0320(6) Uani d . 1 C
C8 0.1573(3) 1.0045(2) 1.03167(19) 0.0428(7) Uani d . 1 C
H8A 0.1309 1.0119 1.0887 0.051 Uiso calc R 1 H
H8B 0.2150 0.9537 1.0296 0.051 Uiso calc R 1 H
C10 0.1410(3) 1.1275(2) 0.9373(2) 0.0487(8) Uani d . 1 C
H10 0.1348 1.1962 0.9427 0.058 Uiso calc R 1 H
C11 0.0191(3) 1.08249(18) 0.94319(18) 0.0370(7) Uani d . 1 C
H11 -0.0145 1.0772 0.8872 0.044 Uiso calc R 1 H
C12 -0.0671(3) 1.1410(2) 0.9983(2) 0.0492(8) Uani d . 1 C
C13 -0.1654(3) 1.0773(2) 1.0306(2) 0.0550(9) Uani d . 1 C
H13A -0.2115 1.0543 0.9839 0.066 Uiso calc R 1 H
H13B -0.2179 1.1139 1.0658 0.066 Uiso calc R 1 H
C14 -0.1185(3) 0.9930(2) 1.07997(19) 0.0504(8) Uani d . 1 C
H14A -0.0688 1.0147 1.1254 0.060 Uiso calc R 1 H
H14B -0.1841 0.9573 1.1032 0.060 Uiso calc R 1 H
C15 -0.0475(3) 0.93175(19) 1.02196(18) 0.0385(7) Uani d . 1 C
H15 -0.1014 0.9026 0.9816 0.046 Uiso calc R 1 H
C17 0.0822(3) 0.7985(2) 1.0333(2) 0.0481(8) Uani d . 1 C
C18 0.1070(3) 0.81143(19) 0.94100(18) 0.0388(7) Uani d . 1 C
C19 0.0367(3) 0.74149(18) 0.88701(17) 0.0380(7) Uani d . 1 C
H19 -0.0475 0.7579 0.8825 0.046 Uiso calc R 1 H
C20 0.3280(4) 0.7381(3) 0.7872(3) 0.0863(14) Uani d . 1 C
H20A 0.4019 0.7478 0.8115 0.104 Uiso calc R 1 H
H20B 0.3228 0.7181 0.7322 0.104 Uiso calc R 1 H
C21 -0.1219(4) 1.2170(2) 0.9422(3) 0.0767(12) Uani d . 1 C
H21A -0.1636 1.1874 0.8972 0.115 Uiso calc R 1 H
H21B -0.0602 1.2566 0.9204 0.115 Uiso calc R 1 H
H21C -0.1763 1.2547 0.9740 0.115 Uiso calc R 1 H
C22 -0.0074(4) 1.1910(3) 1.0723(2) 0.0709(12) Uani d . 1 C
H22A -0.0666 1.2223 1.1052 0.106 Uiso calc R 1 H
H22B 0.0486 1.2366 1.0520 0.106 Uiso calc R 1 H
H22C 0.0332 1.1453 1.1060 0.106 Uiso calc R 1 H
C23 -0.0208(3) 0.5823(2) 0.9009(2) 0.0465(8) Uani d . 1 C
C24 0.0024(3) 0.4941(2) 0.9491(2) 0.0664(10) Uani d . 1 C
H24A -0.0618 0.4506 0.9407 0.100 Uiso calc R 1 H
H24B 0.0087 0.5090 1.0072 0.100 Uiso calc R 1 H
H24C 0.0751 0.4660 0.9304 0.100 Uiso calc R 1 H
C25 -0.1766(3) 0.9561(2) 0.7897(2) 0.0479(8) Uani d . 1 C
C26 -0.3012(3) 0.9376(3) 0.8112(2) 0.0621(10) Uani d . 1 C
H26A -0.3485 0.9917 0.7974 0.093 Uiso calc R 1 H
H26B -0.3074 0.9252 0.8698 0.093 Uiso calc R 1 H
H26C -0.3291 0.8838 0.7807 0.093 Uiso calc R 1 H
C27 0.2383(3) 1.1721(3) 0.8116(2) 0.0526(9) Uani d . 1 C
C28 0.3226(3) 1.1361(3) 0.7491(2) 0.0748(12) Uani d . 1 C
H28A 0.3416 1.1854 0.7104 0.112 Uiso calc R 1 H
H28B 0.2872 1.0841 0.7198 0.112 Uiso calc R 1 H
H28C 0.3937 1.1152 0.7763 0.112 Uiso calc R 1 H

loop_
_atom_site_aniso_label
_atom_site_aniso_U_11
_atom_site_aniso_U_22
_atom_site_aniso_U_33
_atom_site_aniso_U_12
_atom_site_aniso_U_13
_atom_site_aniso_U_23
O1 0.123(2) 0.0443(13) 0.0483(13) 0.0200(15) -0.0279(15) 0.0069(12)
O2 0.0563(17) 0.0773(17) 0.095(2) 0.0224(14) -0.0271(16) -0.0271(16)
O3 0.0532(13) 0.0273(10) 0.0509(12) 0.0013(10) -0.0110(11) -0.0006(9)
O4 0.0609(16) 0.0517(14) 0.0813(17) -0.0055(13) -0.0210(15) -0.0057(13)
O5 0.0447(13) 0.0347(10) 0.0371(11) 0.0034(9) -0.0041(9) 0.0057(9)
O6 0.0609(17) 0.103(2) 0.097(2) 0.0040(16) -0.0081(16) 0.0691(19)
O7 0.0685(16) 0.0359(12) 0.0613(14) -0.0063(11) 0.0265(12) 0.0016(11)
O8 0.129(3) 0.0529(16) 0.0666(17) -0.0069(18) 0.0107(18) 0.0162(14)
O9 0.0541(14) 0.0490(13) 0.0617(15) -0.0197(12) -0.0041(12) -0.0009(12)
O16 0.0738(16) 0.0350(10) 0.0344(11) -0.0043(11) -0.0009(11) 0.0071(9)
C1 0.052(2) 0.0351(15) 0.064(2) 0.0119(15) -0.0148(18) -0.0034(16)
C2 0.059(2) 0.0413(17) 0.054(2) 0.0129(17) -0.0018(18) -0.0005(16)
C3 0.057(2) 0.0326(15) 0.0420(16) 0.0084(15) -0.0054(15) -0.0085(14)
C4 0.051(2) 0.0400(16) 0.0373(16) 0.0054(15) -0.0048(14) -0.0057(14)
C5 0.0434(18) 0.0310(14) 0.0311(15) 0.0010(13) -0.0016(13) 0.0021(12)
C6 0.0416(17) 0.0270(13) 0.0365(15) 0.0034(13) -0.0016(13) 0.0008(12)
C7 0.0359(16) 0.0301(13) 0.0299(14) -0.0003(12) 0.0016(12) -0.0014(11)
C8 0.0482(19) 0.0396(16) 0.0405(16) -0.0060(15) -0.0024(14) -0.0035(14)
C10 0.060(2) 0.0313(15) 0.054(2) -0.0052(15) 0.0154(18) -0.0038(15)
C11 0.0482(18) 0.0253(13) 0.0375(15) 0.0008(13) 0.0072(14) -0.0004(12)
C12 0.061(2) 0.0340(16) 0.0522(19) 0.0063(16) 0.0149(17) -0.0043(15)
C13 0.051(2) 0.0536(19) 0.061(2) 0.0062(17) 0.0205(17) -0.0066(18)
C14 0.053(2) 0.0505(18) 0.0472(18) -0.0079(17) 0.0173(16) 0.0026(16)
C15 0.0442(18) 0.0360(15) 0.0352(15) -0.0056(14) 0.0025(13) 0.0019(13)
C17 0.069(2) 0.0322(15) 0.0428(17) -0.0017(17) -0.0159(17) -0.0001(15)
C18 0.0502(19) 0.0285(14) 0.0376(16) 0.0058(14) -0.0091(15) -0.0035(12)
C19 0.0495(19) 0.0247(13) 0.0398(16) 0.0072(14) -0.0104(14) -0.0015(12)
C20 0.064(3) 0.131(4) 0.063(3) 0.024(3) 0.005(2) 0.003(3)
C21 0.090(3) 0.049(2) 0.091(3) 0.028(2) 0.024(3) 0.008(2)
C22 0.089(3) 0.053(2) 0.071(2) -0.009(2) 0.025(2) -0.027(2)
C23 0.0445(19) 0.0352(16) 0.060(2) 0.0014(15) -0.0002(17) -0.0082(15)
C24 0.070(3) 0.0406(17) 0.088(3) -0.0042(18) -0.003(2) 0.0118(19)
C25 0.053(2) 0.0431(17) 0.0475(19) 0.0042(16) -0.0093(16) 0.0101(16)
C26 0.045(2) 0.068(2) 0.073(2) 0.0015(18) -0.0060(19) 0.021(2)
C27 0.055(2) 0.059(2) 0.0436(19) -0.0151(18) -0.0055(17) 0.0050(17)
C28 0.059(3) 0.117(3) 0.048(2) -0.024(2) 0.0121(19) 0.003(2)

loop_
_atom_type_symbol
_atom_type_description
_atom_type_scat_dispersion_real
_atom_type_scat_dispersion_imag
_atom_type_scat_source
C C 0.0033 0.0000 'International Tables Vol C Tables 4.2.6.8 and 6.1.1.4'
H H 0.0000 0.0000 'International Tables Vol C Tables 4.2.6.8 and 6.1.1.4'
O O 0.0106 0.0000 'International Tables Vol C Tables 4.2.6.8 and 6.1.1.4'

loop_
_geom_angle_atom_site_label_1
_geom_angle_atom_site_label_2
_geom_angle_atom_site_label_3
_geom_angle
C23 O3 C19 116.5(2)
C25 O5 C5 118.1(2)
C27 O7 C10 118.7(2)
C10 O9 C8 110.5(2)
C17 O16 C15 118.1(2)
O2 C1 C2 127.1(3)
O2 C1 C18 126.4(3)
C2 C1 C18 106.2(3)
C20 C2 C1 122.4(4)
C20 C2 C3 130.6(3)
C1 C2 C3 106.8(3)
C2 C3 C19 103.3(2)
C2 C3 C4 112.1(3)
C19 C3 C4 108.6(2)
C2 C3 H3 110.9
C19 C3 H3 110.9
C4 C3 H3 110.9
C5 C4 C3 113.1(2)
C5 C4 H4A 109.0
C3 C4 H4A 109.0
C5 C4 H4B 109.0
C3 C4 H4B 109.0
H4A C4 H4B 107.8
O5 C5 C4 109.5(2)
O5 C5 C6 109.3(2)
C4 C5 C6 113.3(2)
O5 C5 H5 108.2
C4 C5 H5 108.2
C6 C5 H5 108.2
C5 C6 C7 117.7(2)
C5 C6 C18 113.1(2)
C7 C6 C18 109.6(2)
C5 C6 H6 105.1
C7 C6 H6 105.1
C18 C6 H6 105.1
C15 C7 C8 111.8(2)
C15 C7 C6 107.0(2)
C8 C7 C6 109.2(2)
C15 C7 C11 114.7(2)
C8 C7 C11 101.1(2)
C6 C7 C11 113.0(2)
O9 C8 C7 106.9(2)
O9 C8 H8A 110.3
C7 C8 H8A 110.3
O9 C8 H8B 110.3
C7 C8 H8B 110.3
H8A C8 H8B 108.6
O9 C10 O7 107.7(3)
O9 C10 C11 106.8(2)
O7 C10 C11 111.1(3)
O9 C10 H10 110.4
O7 C10 H10 110.4
C11 C10 H10 110.4
C10 C11 C7 101.0(2)
C10 C11 C12 112.2(2)
C7 C11 C12 116.6(2)
C10 C11 H11 108.9
C7 C11 H11 108.9
C12 C11 H11 108.9
C13 C12 C21 109.0(3)
C13 C12 C22 109.1(3)
C21 C12 C22 107.9(3)
C13 C12 C11 109.5(2)
C21 C12 C11 106.9(3)
C22 C12 C11 114.4(3)
C12 C13 C14 112.9(3)
C12 C13 H13A 109.0
C14 C13 H13A 109.0
C12 C13 H13B 109.0
C14 C13 H13B 109.0
H13A C13 H13B 107.8
C15 C14 C13 108.2(2)
C15 C14 H14A 110.1
C13 C14 H14A 110.1
C15 C14 H14B 110.1
C13 C14 H14B 110.1
H14A C14 H14B 108.4
O16 C15 C14 107.5(2)
O16 C15 C7 107.2(2)
C14 C15 C7 115.2(2)
O16 C15 H15 108.9
C14 C15 H15 108.9
C7 C15 H15 108.9
O1 C17 O16 118.8(3)
O1 C17 C18 122.2(3)
O16 C17 C18 119.0(3)
C17 C18 C1 111.8(3)
C17 C18 C19 112.3(2)
C1 C18 C19 101.2(2)
C17 C18 C6 116.5(2)
C1 C18 C6 103.8(2)
C19 C18 C6 109.9(2)
O3 C19 C3 110.6(2)
O3 C19 C18 106.1(2)
C3 C19 C18 100.9(2)
O3 C19 H19 112.8
C3 C19 H19 112.8
C18 C19 H19 112.8
C2 C20 H20A 120.0
C2 C20 H20B 120.0
H20A C20 H20B 120.0
C12 C21 H21A 109.5
C12 C21 H21B 109.5
H21A C21 H21B 109.5
C12 C21 H21C 109.5
H21A C21 H21C 109.5
H21B C21 H21C 109.5
C12 C22 H22A 109.5
C12 C22 H22B 109.5
H22A C22 H22B 109.5
C12 C22 H22C 109.5
H22A C22 H22C 109.5
H22B C22 H22C 109.5
O4 C23 O3 124.1(3)
O4 C23 C24 125.4(3)
O3 C23 C24 110.6(3)
C23 C24 H24A 109.5
C23 C24 H24B 109.5
H24A C24 H24B 109.5
C23 C24 H24C 109.5
H24A C24 H24C 109.5
H24B C24 H24C 109.5
O6 C25 O5 122.6(3)
O6 C25 C26 125.1(3)
O5 C25 C26 112.3(3)
C25 C26 H26A 109.5
C25 C26 H26B 109.5
H26A C26 H26B 109.5
C25 C26 H26C 109.5
H26A C26 H26C 109.5
H26B C26 H26C 109.5
O8 C27 O7 122.4(3)
O8 C27 C28 126.3(4)
O7 C27 C28 111.3(3)
C27 C28 H28A 109.5
C27 C28 H28B 109.5
H28A C28 H28B 109.5
C27 C28 H28C 109.5
H28A C28 H28C 109.5
H28B C28 H28C 109.5

loop_
_geom_bond_atom_site_label_1
_geom_bond_atom_site_label_2
_geom_bond_distance
O1 C17 1.188(4)
O2 C1 1.207(4)
O3 C23 1.338(4)
O3 C19 1.433(3)
O4 C23 1.185(4)
O5 C25 1.337(3)
O5 C5 1.449(4)
O6 C25 1.193(4)
O7 C27 1.332(4)
O7 C10 1.440(4)
O8 C27 1.193(4)
O9 C10 1.393(4)
O9 C8 1.428(4)
O16 C17 1.342(4)
O16 C15 1.450(3)
C1 C2 1.496(5)
C1 C18 1.522(5)
C2 C20 1.308(5)
C2 C3 1.510(5)
C3 C19 1.525(4)
C3 C4 1.545(4)
C3 H3 0.9800
C4 C5 1.527(4)
C4 H4A 0.9700
C4 H4B 0.9700
C5 C6 1.529(4)
C5 H5 0.9800
C6 C7 1.539(4)
C6 C18 1.592(4)
C6 H6 0.9800
C7 C15 1.527(4)
C7 C8 1.531(4)
C7 C11 1.554(4)
C8 H8A 0.9700
C8 H8B 0.9700
C10 C11 1.517(4)
C10 H10 0.9800
C11 C12 1.555(4)
C11 H11 0.9800
C12 C13 1.520(5)
C12 C21 1.535(4)
C12 C22 1.541(5)
C13 C14 1.528(4)
C13 H13A 0.9700
C13 H13B 0.9700
C14 C15 1.504(4)
C14 H14A 0.9700
C14 H14B 0.9700
C15 H15 0.9800
C17 C18 1.522(4)
C18 C19 1.537(4)
C19 H19 0.9800
C20 H20A 0.9300
C20 H20B 0.9300
C21 H21A 0.9600
C21 H21B 0.9600
C21 H21C 0.9600
C22 H22A 0.9600
C22 H22B 0.9600
C22 H22C 0.9600
C23 C24 1.495(5)
C24 H24A 0.9600
C24 H24B 0.9600
C24 H24C 0.9600
C25 C26 1.469(5)
C26 H26A 0.9600
C26 H26B 0.9600
C26 H26C 0.9600
C27 C28 1.474(5)
C28 H28A 0.9600
C28 H28B 0.9600
C28 H28C 0.9600

loop_
_cod_related_entry_id
_cod_related_entry_database
_cod_related_entry_code
1 ChemSpider 21180017
